data_2004394
loop_
_publ_author_name
'Toda, F.'
'Tanaka, K.'
'Stein, Z.'
'Goldberg, I.'

_publ_section_title
;Extremely Long C---C Bonds in Strained 1,1,2,2-Tetraphenylcyclobutaarenes:
 3,8-Dichloro-1,1,2,2-tetraphenylcyclobuta[<i>b</i>]naphthalene,
 C~36~H~24~Cl~2~, and
 3,6,9,10-Tetrachloro-4,5-dimethyl-1,1,2,2,7,7,8,8-octaphenyldicyclobuta[<i>b</i>,<i>h</i>]phenanthrene
 Toluene Solvate, C~68~H~46~Cl~4~.1.5C~7~H~8~
;
_journal_issue 1
_journal_name_full 'Acta Crystallographica Section C'
_journal_page_first 177
_journal_page_last 180
_journal_paper_doi 10.1107/S0108270195011097
_journal_volume 52
_journal_year 1996
_chemical_formula_moiety 'C68 H46 Cl4,1.5C7 H8'
_chemical_formula_sum 'C78.5 H58 Cl4'
_chemical_formula_weight 1143.13
_chemical_melting_point_gt 573
_chemical_name_systematic
;
4,5,8,11-tetrachloro-9,10-dimethyl-1,1,2,2,6,6,7,7-octaphenyl-
       phenanthrodicyclobutene  toluene solvate
;
_space_group_IT_number 2
_symmetry_cell_setting triclinic
_symmetry_space_group_name_Hall '-P 1'
_symmetry_space_group_name_H-M 'P -1'
_audit_creation_method SHELXL
_cell_angle_alpha 85.29(2)
_cell_angle_beta 79.11(3)
_cell_angle_gamma 82.63(3)
_cell_formula_units_Z 2
_cell_length_a 11.415(4)
_cell_length_b 14.316(2)
_cell_length_c 18.785(4)
_cell_measurement_reflns_used 25
_cell_measurement_temperature 298(2)
_cell_measurement_theta_max 11.2
_cell_measurement_theta_min 8.3
_cell_volume 2984.3(13)
_computing_cell_refinement 'CAD-4 Software'
_computing_data_collection 'CAD-4 Software (Enraf-Nonius, 1989)'
_computing_data_reduction 'CADINT (locally developed software)'
_computing_molecular_graphics 'ORTEPII (Johnson, 1976)'
_computing_publication_material 'SHELXL93 and PARST (Nardelli, 1983)'
_computing_structure_refinement 'SHELXL93 (Sheldrick, 1993)'
_computing_structure_solution 'SHELXS86 (Sheldrick, 1985)'
_diffrn_ambient_temperature 298(2)
_diffrn_measurement_device 'Enraf-Nonius CAD-4 diffractometer'
_diffrn_measurement_method \w/2\q
_diffrn_radiation_monochromator graphite
_diffrn_radiation_source 'fine-focus sealed tube'
_diffrn_radiation_type MoK\a
_diffrn_radiation_wavelength 0.7107
_diffrn_reflns_av_R_equivalents 0.0000
_diffrn_reflns_av_sigmaI/netI 0.0622
_diffrn_reflns_limit_h_max 12
_diffrn_reflns_limit_h_min -12
_diffrn_reflns_limit_k_max 15
_diffrn_reflns_limit_k_min -15
_diffrn_reflns_limit_l_max 20
_diffrn_reflns_limit_l_min 0
_diffrn_reflns_number 7631
_diffrn_reflns_theta_max 22.97
_diffrn_reflns_theta_min 1.11
_diffrn_standards_decay_% 0
_diffrn_standards_interval_time 120
_diffrn_standards_number 3
_exptl_absorpt_coefficient_mu 0.242
_exptl_absorpt_correction_type none
_exptl_crystal_colour 'pale yellow'
_exptl_crystal_density_diffrn 1.272
_exptl_crystal_description prism
_exptl_crystal_F_000 1194
_exptl_crystal_size_max 0.40
_exptl_crystal_size_mid 0.30
_exptl_crystal_size_min 0.30
_refine_diff_density_max 0.687
_refine_diff_density_min -0.417
_refine_ls_extinction_method none
_refine_ls_goodness_of_fit_all 1.317
_refine_ls_goodness_of_fit_obs 1.397
_refine_ls_hydrogen_treatment noref
_refine_ls_matrix_type full
_refine_ls_number_parameters 711
_refine_ls_number_reflns 7630
_refine_ls_number_restraints 1
_refine_ls_restrained_S_all 1.318
_refine_ls_restrained_S_obs 1.397
_refine_ls_R_factor_all 0.0733
_refine_ls_R_factor_obs 0.0610
_refine_ls_shift/esd_max 0.668
_refine_ls_shift/esd_mean 0.071
_refine_ls_structure_factor_coef Fsqd
_refine_ls_weighting_details 'w = 1/[\s^2^(Fo^2^)+(0.1P)^2^] where P=(Fo^2^+2Fc^2^)/3'
_refine_ls_weighting_scheme calc
_refine_ls_wR_factor_all 0.1953
_refine_ls_wR_factor_obs 0.1863
_reflns_number_observed 6281
_reflns_number_total 7630
_reflns_observed_criterion >2sigma(I)
_cod_data_source_file jz1061.cif
_cod_data_source_block II
_cod_depositor_comments
;
The following automatic conversions were performed:

'_chemical_melting_point' tag was changed to
'_chemical_melting_point_gt' since the value was specified 'more
than' ('>') a certain temperature. The value '>573' was changed to
'573' - it should be numeric and without a unit designator.

Automatic conversion script
Id: cif_fix_values 1715 2011-07-08 13:25:40Z adriana 

The following automatic conversions were performed:

'_refine_ls_weighting_scheme' value 'calc w =
1/[\s^2^(Fo^2^)+(0.1P)^2^] where P=(Fo^2^+2Fc^2^)/3' was changed to
'calc'. New tag '_refine_ls_weighting_details' was created. The value
of the new tag was set to 'w = 1/[\s^2^(Fo^2^)+(0.1P)^2^] where
P=(Fo^2^+2Fc^2^)/3'.

Automatic conversion script
Id: cif_fix_values 3143 2015-03-26 13:38:13Z robertas 
;
_cod_database_code 2004394

loop_
_symmetry_equiv_pos_as_xyz
'x, y, z'
'-x, -y, -z'

loop_
_atom_site_aniso_label
_atom_site_aniso_U_11
_atom_site_aniso_U_22
_atom_site_aniso_U_33
_atom_site_aniso_U_12
_atom_site_aniso_U_13
_atom_site_aniso_U_23
Cl1 0.0666(8) 0.0327(6) 0.0833(9) -0.0014(5) -0.0297(6) -0.0154(5)
Cl2 0.0495(6) 0.0348(6) 0.0677(7) -0.0046(4) -0.0241(5) -0.0106(5)
Cl3 0.0668(7) 0.0506(7) 0.0394(6) 0.0005(5) -0.0185(5) -0.0011(5)
Cl4 0.0601(7) 0.0489(6) 0.0347(6) 0.0039(5) -0.0076(5) -0.0013(4)
C5 0.042(2) 0.037(2) 0.036(2) -0.001(2) -0.008(2) -0.002(2)
C6 0.034(2) 0.032(2) 0.040(2) -0.001(2) -0.008(2) -0.001(2)
C7 0.040(2) 0.032(2) 0.043(2) -0.005(2) -0.010(2) -0.004(2)
C8 0.034(2) 0.030(2) 0.041(2) -0.007(2) -0.005(2) -0.003(2)
C9 0.039(2) 0.033(2) 0.045(2) -0.004(2) -0.012(2) -0.006(2)
C10 0.030(2) 0.038(2) 0.042(2) -0.003(2) -0.009(2) -0.007(2)
C11 0.026(2) 0.037(2) 0.038(2) 0.000(2) -0.008(2) -0.004(2)
C12 0.032(2) 0.035(2) 0.038(2) -0.004(2) -0.006(2) -0.001(2)
C13 0.033(2) 0.029(2) 0.043(2) -0.003(2) -0.009(2) 0.000(2)
C14 0.036(2) 0.032(2) 0.042(2) 0.000(2) -0.007(2) -0.002(2)
C15 0.037(2) 0.031(2) 0.037(2) 0.001(2) -0.009(2) -0.002(2)
C16 0.032(2) 0.033(2) 0.038(2) -0.004(2) -0.008(2) -0.001(2)
C17 0.036(2) 0.035(2) 0.034(2) -0.005(2) -0.007(2) -0.003(2)
C18 0.029(2) 0.030(2) 0.039(2) -0.005(2) -0.004(2) -0.002(2)
C19 0.031(2) 0.030(2) 0.037(2) -0.003(2) -0.007(2) 0.000(2)
C20 0.036(2) 0.030(2) 0.039(2) -0.001(2) -0.007(2) -0.007(2)
C21 0.033(2) 0.034(2) 0.037(2) -0.003(2) -0.008(2) -0.003(2)
C22 0.038(2) 0.036(2) 0.040(2) 0.002(2) -0.014(2) -0.005(2)
C23 0.069(3) 0.044(3) 0.093(4) -0.019(2) -0.044(3) -0.001(2)
C24 0.077(3) 0.043(3) 0.072(3) -0.004(2) -0.044(3) -0.009(2)
C25 0.049(3) 0.035(2) 0.041(2) -0.004(2) -0.015(2) -0.001(2)
C26 0.051(3) 0.047(3) 0.065(3) -0.001(2) -0.022(2) 0.004(2)
C27 0.078(4) 0.048(3) 0.080(4) -0.011(3) -0.031(3) 0.021(3)
C28 0.093(4) 0.071(4) 0.056(3) -0.033(3) -0.025(3) 0.022(3)
C29 0.068(3) 0.078(4) 0.048(3) -0.024(3) 0.001(2) -0.002(3)
C30 0.051(3) 0.050(3) 0.052(3) -0.009(2) -0.005(2) -0.001(2)
C31 0.045(2) 0.029(2) 0.048(3) 0.001(2) -0.009(2) -0.005(2)
C32 0.047(3) 0.050(3) 0.059(3) 0.002(2) -0.014(2) -0.007(2)
C33 0.039(3) 0.055(3) 0.089(4) 0.002(2) -0.007(3) -0.014(3)
C34 0.047(3) 0.052(3) 0.092(4) -0.004(2) 0.012(3) -0.020(3)
C35 0.079(4) 0.048(3) 0.058(3) -0.009(3) 0.011(3) -0.015(2)
C36 0.054(3) 0.044(3) 0.047(3) -0.004(2) -0.004(2) -0.002(2)
C37 0.036(2) 0.037(2) 0.048(3) -0.002(2) -0.009(2) -0.003(2)
C38 0.047(3) 0.050(3) 0.052(3) -0.008(2) -0.009(2) -0.003(2)
C39 0.063(3) 0.069(3) 0.064(3) -0.019(3) -0.003(3) -0.001(3)
C40 0.052(3) 0.075(4) 0.089(4) -0.022(3) 0.000(3) -0.005(3)
C41 0.058(3) 0.082(4) 0.087(4) -0.027(3) -0.021(3) -0.011(3)
C42 0.053(3) 0.060(3) 0.051(3) -0.012(2) -0.016(2) -0.001(2)
C43 0.042(2) 0.044(2) 0.040(2) -0.012(2) -0.008(2) -0.005(2)
C44 0.059(3) 0.065(3) 0.045(3) -0.002(2) -0.016(2) -0.003(2)
C45 0.078(4) 0.090(4) 0.047(3) -0.019(3) -0.022(3) 0.005(3)
C46 0.084(4) 0.097(4) 0.039(3) -0.036(3) -0.001(3) -0.011(3)
C47 0.072(3) 0.074(3) 0.054(3) -0.016(3) 0.004(3) -0.014(3)
C48 0.054(3) 0.054(3) 0.045(3) -0.007(2) -0.001(2) -0.007(2)
C49 0.038(2) 0.038(2) 0.046(2) -0.002(2) -0.013(2) 0.002(2)
C50 0.040(3) 0.059(3) 0.079(3) 0.003(2) -0.017(2) -0.016(3)
C51 0.051(3) 0.089(4) 0.104(4) -0.016(3) -0.021(3) -0.021(3)
C52 0.039(3) 0.094(4) 0.085(4) 0.004(3) -0.014(3) -0.006(3)
C53 0.042(3) 0.065(3) 0.066(3) 0.011(2) -0.009(2) -0.003(2)
C54 0.045(3) 0.044(2) 0.050(3) 0.003(2) -0.009(2) 0.001(2)
C55 0.040(2) 0.038(2) 0.037(2) -0.002(2) -0.006(2) -0.002(2)
C56 0.052(3) 0.045(3) 0.047(3) -0.001(2) -0.014(2) 0.000(2)
C57 0.073(3) 0.042(3) 0.058(3) -0.011(2) -0.012(3) 0.013(2)
C58 0.070(4) 0.066(3) 0.070(3) -0.024(3) -0.005(3) 0.016(3)
C59 0.049(3) 0.067(3) 0.086(4) -0.012(3) -0.005(3) 0.008(3)
C60 0.050(3) 0.046(3) 0.058(3) -0.003(2) -0.004(2) 0.008(2)
C61 0.042(2) 0.033(2) 0.040(2) 0.001(2) -0.008(2) -0.001(2)
C62 0.056(3) 0.041(3) 0.065(3) -0.007(2) 0.004(2) -0.009(2)
C63 0.058(3) 0.058(3) 0.084(4) -0.016(2) 0.017(3) -0.011(3)
C64 0.054(3) 0.072(4) 0.086(4) -0.010(3) 0.021(3) -0.009(3)
C65 0.071(3) 0.071(4) 0.073(4) -0.009(3) 0.023(3) -0.032(3)
C66 0.055(3) 0.053(3) 0.060(3) -0.011(2) 0.004(2) -0.014(2)
C67 0.039(2) 0.035(2) 0.040(2) -0.004(2) -0.006(2) -0.005(2)
C68 0.044(2) 0.042(2) 0.054(3) -0.002(2) -0.013(2) -0.003(2)
C69 0.071(3) 0.040(3) 0.069(3) -0.013(2) -0.017(3) -0.006(2)
C70 0.067(3) 0.060(3) 0.078(4) -0.022(3) -0.025(3) -0.005(3)
C71 0.052(3) 0.062(3) 0.082(4) -0.011(2) -0.029(3) 0.004(3)
C72 0.048(3) 0.042(2) 0.059(3) -0.004(2) -0.018(2) -0.003(2)
C73 0.056(13) 0.19(3) 0.103(16) -0.033(14) 0.043(10) -0.065(16)
C74 0.061(7) 0.097(9) 0.063(7) -0.006(6) 0.003(5) -0.006(6)
C75 0.073(4) 0.101(5) 0.141(7) -0.015(4) 0.022(4) -0.039(5)
C76 0.049(6) 0.126(10) 0.114(11) -0.005(6) 0.005(6) 0.063(9)
C77 0.059(11) 0.076(12) 0.055(9) -0.010(8) -0.031(9) 0.031(8)
C78 0.039(6) 0.091(9) 0.085(9) 0.001(7) 0.016(6) -0.010(8)

loop_
_atom_site_label
_atom_site_occupancy
_atom_site_fract_x
_atom_site_fract_y
_atom_site_fract_z
_atom_site_U_iso_or_equiv
_atom_site_thermal_displace_type
_atom_site_calc_flag
_atom_site_refinement_flags
_atom_site_type_symbol
Cl1 1 .42822(11) -0.32897(7) .15863(7) .0584(3) Uani d . Cl
Cl2 1 .46839(9) .06188(7) .26638(6) .0485(3) Uani d . Cl
Cl3 1 .14569(10) .14666(8) .00850(5) .0519(3) Uani d . Cl
Cl4 1 .19810(10) .07813(7) .33528(5) .0490(3) Uani d . Cl
C5 1 .5884(4) -0.2660(3) .2811(2) .0385(9) Uani d . C
C6 1 .4900(3) -0.2109(3) .2439(2) .0354(9) Uani d . C
C7 1 .4125(3) -0.2215(3) .1983(2) .0377(9) Uani d . C
C8 1 .3304(3) -0.1420(3) .1815(2) .0349(9) Uani d . C
C9 1 .2493(3) -0.1431(3) .1301(2) .0385(9) Uani d . C
C10 1 .2112(3) -.0602(3) .0954(2) .0363(9) Uani d . C
C11 1 .2158(3) .0298(3) .1248(2) .0336(9) Uani d . C
C12 1 .1646(3) .1195(3) .0976(2) .0351(9) Uani d . C
C13 1 .1328(3) .1909(2) .1445(2) .0346(9) Uani d . C
C14 1 .0740(3) .2931(3) .1471(2) .0370(9) Uani d . C
C15 1 .0967(3) .2805(3) .2358(2) .0350(9) Uani d . C
C16 1 .1504(3) .1809(3) .2148(2) .0341(9) Uani d . C
C17 1 .2056(3) .0982(3) .2420(2) .0349(9) Uani d . C
C18 1 .2516(3) .0259(2) .1936(2) .0326(8) Uani d . C
C19 1 .3340(3) -.0548(2) .2120(2) .0329(9) Uani d . C
C20 1 .4252(3) -.0461(3) .2521(2) .0351(9) Uani d . C
C21 1 .4938(3) -0.1263(3) .2715(2) .0347(9) Uani d . C
C22 1 .5921(3) -0.1598(3) .3157(2) .0377(9) Uani d . C
C23 1 .1998(5) -0.2332(3) .1192(3) .0638(14) Uani d . C
H23A 1 .200(3) -0.2748(10) .1620(7) .090 Uiso calc R H
H23B 1 .2492(18) -0.2636(12) .0784(12) .090 Uiso calc R H
H23C 1 .1192(12) -0.2184(4) .1102(18) .090 Uiso calc R H
C24 1 .1463(5) -.0640(3) .0328(3) .0600(13) Uani d . C
H24A 1 .1879(16) -.033(2) -.0098(5) .090 Uiso calc R H
H24B 1 .0658(10) -.033(2) .0448(7) .090 Uiso calc R H
H24C 1 .144(3) -0.1286(3) .0236(12) .090 Uiso calc R H
C25 1 .5372(4) -0.3436(3) .3345(2) .0411(10) Uani d . C
C26 1 .5985(4) -0.4325(3) .3444(3) .0538(12) Uani d . C
H26 1 .6769 -0.4457 .3198 .065 Uiso calc . H
C27 1 .5449(5) -0.5016(3) .3901(3) .0678(14) Uani d . C
H27 1 .5873 -0.5610 .3949 .081 Uiso calc . H
C28 1 .4317(6) -0.4844(4) .4282(3) .071(2) Uani d . C
H28 1 .3970 -0.5312 .4594 .085 Uiso calc . H
C29 1 .3692(5) -0.3968(4) .4201(3) .0650(14) Uani d . C
H29 1 .2919 -0.3841 .4465 .078 Uiso calc . H
C30 1 .4195(4) -0.3272(3) .3731(2) .0514(11) Uani d . C
H30 1 .3749 -0.2689 .3672 .062 Uiso calc . H
C31 1 .7080(4) -0.2985(3) .2348(2) .0410(10) Uani d . C
C32 1 .8100(4) -0.3176(3) .2655(2) .0517(11) Uani d . C
H32 1 .8037 -0.3121 .3151 .062 Uiso calc . H
C33 1 .9199(4) -0.3443(3) .2248(3) .0617(13) Uani d . C
H33 1 .9871 -0.3561 .2469 .074 Uiso calc . H
C34 1 .9321(4) -0.3536(3) .1524(3) .0664(14) Uani d . C
H34 1 1.0071 -0.3719 .1249 .080 Uiso calc . H
C35 1 .8326(5) -0.3358(3) .1203(3) .0638(14) Uani d . C
H35 1 .8402 -0.3426 .0708 .077 Uiso calc . H
C36 1 .7211(4) -0.3078(3) .1609(2) .0494(11) Uani d . C
H36 1 .6545 -0.2950 .1383 .059 Uiso calc . H
C37 1 .7064(3) -0.1137(3) .2879(2) .0401(10) Uani d . C
C38 1 .7391(4) -.0896(3) .2143(2) .0494(11) Uani d . C
H38 1 .6891 -0.1007 .1830 .059 Uiso calc . H
C39 1 .8425(5) -.0499(4) .1863(3) .0657(13) Uani d . C
H39 1 .8622 -0.0356 .1367 .079 Uiso calc . H
C40 1 .9175(5) -.0313(4) .2318(3) .0723(15) Uani d . C
H40 1 .9883 -0.0051 .2131 .087 Uiso calc . H
C41 1 .8862(5) -.0520(4) .3046(3) .0723(15) Uani d . C
H41 1 .9353 -0.0387 .3358 .087 Uiso calc . H
C42 1 .7815(4) -.0927(3) .3327(2) .0536(11) Uani d . C
H42 1 .7616 -0.1060 .3825 .064 Uiso calc . H
C43 1 .5517(4) -0.1592(3) .3976(2) .0412(10) Uani d . C
C44 1 .6117(4) -0.2187(3) .4439(2) .0555(12) Uani d . C
H44 1 .6760 -0.2613 .4244 .067 Uiso calc . H
C45 1 .5788(5) -0.2166(4) .5183(3) .0700(15) Uani d . C
H45 1 .6199 -0.2578 .5485 .084 Uiso calc . H
C46 1 .4845(5) -0.1532(4) .5474(3) .072(2) Uani d . C
H46 1 .4629 -0.1504 .5975 .086 Uiso calc . H
C47 1 .4228(5) -.0944(4) .5029(3) .0674(14) Uani d . C
H47 1 .3583 -0.0522 .5228 .081 Uiso calc . H
C48 1 .4559(4) -.0974(3) .4280(2) .0516(11) Uani d . C
H48 1 .4130 -0.0573 .3981 .062 Uiso calc . H
C49 1 -.0594(3) .3085(3) .1441(2) .0403(10) Uani d . C
C50 1 -0.1163(4) .2415(3) .1196(3) .0587(12) Uani d . C
H50 1 -0.0713 .1871 .1011 .070 Uiso calc . H
C51 1 -0.2391(5) .2537(4) .1220(3) .079(2) Uani d . C
H51 1 -0.2761 .2070 .1063 .094 Uiso calc . H
C52 1 -0.3077(4) .3358(4) .1479(3) .073(2) Uani d . C
H52 1 -0.3900 .3449 .1485 .088 Uiso calc . H
C53 1 -0.2522(4) .4024(4) .1723(3) .0593(13) Uani d . C
H53 1 -0.2968 .4574 .1898 .071 Uiso calc . H
C54 1 -0.1298(4) .3885(3) .1710(2) .0471(11) Uani d . C
H54 1 -0.0936 .4341 .1888 .057 Uiso calc . H
C55 1 .1511(3) .3601(3) .0976(2) .0389(9) Uani d . C
C56 1 .1057(4) .4440(3) .0649(2) .0480(11) Uani d . C
H56 1 .0231 .4609 .0719 .058 Uiso calc . H
C57 1 .1808(5) .5027(3) .0221(3) .0584(12) Uani d . C
H57 1 .1479 .5585 .0009 .070 Uiso calc . H
C58 1 .3015(5) .4805(4) .0104(3) .0691(14) Uani d . C
H58 1 .3512 .5203 -0.0191 .083 Uiso calc . H
C59 1 .3499(4) .3980(4) .0428(3) .0689(14) Uani d . C
H59 1 .4328 .3826 .0358 .083 Uiso calc . H
C60 1 .2761(4) .3388(3) .0851(2) .0527(11) Uani d . C
H60 1 .3100 .2832 .1061 .063 Uiso calc . H
C61 1 -.0155(3) .2814(3) .2936(2) .0389(9) Uani d . C
C62 1 -.0872(4) .2091(3) .3009(3) .0558(12) Uani d . C
H62 1 -0.0649 .1595 .2703 .067 Uiso calc . H
C63 1 -0.1912(5) .2083(4) .3525(3) .0693(15) Uani d . C
H63 1 -0.2378 .1588 .3558 .083 Uiso calc . H
C64 1 -0.2254(5) .2798(4) .3986(3) .075(2) Uani d . C
H64 1 -0.2945 .2790 .4339 .090 Uiso calc . H
C65 1 -0.1562(5) .3529(4) .3919(3) .075(2) Uani d . C
H65 1 -0.1800 .4027 .4223 .090 Uiso calc . H
C66 1 -.0520(4) .3536(3) .3409(3) .0564(12) Uani d . C
H66 1 -0.0056 .4031 .3381 .068 Uiso calc . H
C67 1 .1863(3) .3428(3) .2492(2) .0385(9) Uani d . C
C68 1 .1638(4) .4408(3) .2388(2) .0463(10) Uani d . C
H68 1 .0919 .4674 .2254 .056 Uiso calc . H
C69 1 .2464(5) .4983(3) .2480(3) .0588(12) Uani d . C
H69 1 .2305 .5633 .2401 .071 Uiso calc . H
C70 1 .3527(5) .4605(4) .2690(3) .0652(14) Uani d . C
H70 1 .4082 .4997 .2755 .078 Uiso calc . H
C71 1 .3758(4) .3652(4) .2801(3) .0631(13) Uani d . C
H71 1 .4476 .3395 .2941 .076 Uiso calc . H
C72 1 .2932(4) .3062(3) .2708(2) .0491(11) Uani d . C
H72 1 .3099 .2414 .2791 .059 Uiso calc . H
C73 .50 .4490(7) .0353(5) .9488(5) .120(11) Uani d PG C
C74 .50 .4431(6) -.0522(6) .9234(3) .076(3) Uani d PG C
C75 1 .4884(5) -0.1341(4) .9588(4) .108(2) Uani d G C
C76 .50 .5396(5) -0.1286(4) 1.0196(4) .103(5) Uani d PG C
C77 .50 .5455(7) -.0412(6) 1.0450(4) .062(6) Uani d PG C
C78 .50 .5002(8) .0408(4) 1.0096(5) .076(3) Uani d PG C
C79 1 .8742(17) .5956(10) .4997(10) .356(11) Uiso d D C
H79A 1 .9300(18) .541(5) .506(14) .100 Uiso calc R H
H79B 1 .823(18) .583(12) .467(7) .100 Uiso calc R H
H79C 1 .826(19) .611(7) .546(7) .100 Uiso calc R H
C80 1 .9368(7) .6705(6) .4706(5) .337(10) Uiso d GD C
C81 1 .9322(7) .7539(7) .5045(4) .165(4) Uiso d G C
H81 1 .8789(10) .7647(10) .5478(4) .100 Uiso calc R H
C82 1 1.0072(9) .8213(5) .4738(5) .247(7) Uiso d G C
H82 1 1.0042(13) .8771(6) .4965(8) .100 Uiso calc R H
C83 1 1.0869(8) .8053(6) .4090(6) .277(8) Uiso d G C
H83 1 1.1371(11) .8503(9) .3884(8) .100 Uiso calc R H
C84 1 1.0915(7) .7218(7) .3751(4) .225(6) Uiso d G C
H84 1 1.1448(9) .7111(11) .3318(5) .100 Uiso calc R H
C85 1 1.0164(8) .6545(5) .4059(5) .161(4) Uiso d G C
H85 1 1.0195(12) .5986(6) .3832(7) .100 Uiso calc R H

loop_
_atom_type_symbol
_atom_type_description
_atom_type_scat_dispersion_real
_atom_type_scat_dispersion_imag
_atom_type_scat_source
C C 0.0033 0.0016 'International Tables Vol C Tables 4.2.6.8 and 6.1.1.4'
H H 0.0000 0.0000 'International Tables Vol C Tables 4.2.6.8 and 6.1.1.4'
Cl Cl 0.1484 0.1585 'International Tables Vol C Tables 4.2.6.8 and 6.1.1.4'

loop_
_geom_angle_atom_site_label_1
_geom_angle_atom_site_label_2
_geom_angle_atom_site_label_3
_geom_angle_site_symmetry_3
_geom_angle
_geom_angle_publ_flag
C31 C5 C6 . 118.7(3) no
C31 C5 C25 . 113.2(3) no
C6 C5 C25 . 110.7(3) no
C31 C5 C22 . 111.0(3) no
C6 C5 C22 . 83.6(3) yes
C25 C5 C22 . 116.7(3) no
C21 C6 C7 . 121.9(3) no
C21 C6 C5 . 96.1(3) yes
C7 C6 C5 . 142.0(3) no
C6 C7 C8 . 118.7(3) no
C6 C7 Cl1 . 117.4(3) no
C8 C7 Cl1 . 123.7(3) no
C19 C8 C7 . 118.5(3) no
C19 C8 C9 . 117.7(3) no
C7 C8 C9 . 123.6(3) no
C10 C9 C8 . 119.1(3) no
C10 C9 C23 . 119.8(4) no
C8 C9 C23 . 120.9(3) no
C9 C10 C11 . 120.8(3) no
C9 C10 C24 . 118.6(3) no
C11 C10 C24 . 119.9(3) no
C18 C11 C12 . 117.4(3) no
C18 C11 C10 . 116.4(3) no
C12 C11 C10 . 124.9(3) no
C13 C12 C11 . 118.1(3) no
C13 C12 Cl3 . 116.9(3) no
C11 C12 Cl3 . 124.9(3) no
C16 C13 C12 . 123.0(3) no
C16 C13 C14 . 96.4(3) yes
C12 C13 C14 . 140.6(3) no
C49 C14 C55 . 115.6(3) no
C49 C14 C13 . 116.1(3) no
C55 C14 C13 . 111.8(3) no
C49 C14 C15 . 110.9(3) no
C55 C14 C15 . 114.9(3) no
C13 C14 C15 . 83.5(3) yes
C67 C15 C61 . 114.3(3) no
C67 C15 C16 . 114.7(3) no
C61 C15 C16 . 113.0(3) no
C67 C15 C14 . 112.2(3) no
C61 C15 C14 . 115.9(3) no
C16 C15 C14 . 83.2(3) yes
C13 C16 C17 . 121.0(3) no
C13 C16 C15 . 96.9(3) yes
C17 C16 C15 . 142.0(3) no
C16 C17 C18 . 118.1(3) no
C16 C17 Cl4 . 119.8(3) no
C18 C17 Cl4 . 121.5(3) no
C17 C18 C11 . 120.0(3) no
C17 C18 C19 . 122.3(3) no
C11 C18 C19 . 117.6(3) no
C20 C19 C8 . 119.6(3) no
C20 C19 C18 . 121.9(3) no
C8 C19 C18 . 118.1(3) no
C21 C20 C19 . 118.4(3) no
C21 C20 Cl2 . 117.9(3) no
C19 C20 Cl2 . 123.0(3) no
C20 C21 C6 . 121.8(3) no
C20 C21 C22 . 141.2(3) no
C6 C21 C22 . 96.8(3) yes
C43 C22 C21 . 115.0(3) no
C43 C22 C37 . 113.6(3) no
C21 C22 C37 . 112.4(3) no
C43 C22 C5 . 113.9(3) no
C21 C22 C5 . 83.5(3) yes
C37 C22 C5 . 115.1(3) no
C9 C23 H23A . 109.5(2) no
C9 C23 H23B . 109.4(3) no
H23A C23 H23B . 109.5 no
C9 C23 H23C . 109.5(2) no
H23A C23 H23C . 109.5 no
H23B C23 H23C . 109.5 no
C10 C24 H24A . 109.5(2) no
C10 C24 H24B . 109.4(2) no
H24A C24 H24B . 109.5 no
C10 C24 H24C . 109.5(2) no
H24A C24 H24C . 109.5 no
H24B C24 H24C . 109.5 no
C26 C25 C30 . 117.1(4) no
C26 C25 C5 . 123.7(4) no
C30 C25 C5 . 119.1(3) no
C27 C26 C25 . 121.1(4) no
C27 C26 H26 . 119.5(4) no
C25 C26 H26 . 119.4(4) no
C28 C27 C26 . 121.3(5) no
C28 C27 H27 . 119.3(5) no
C26 C27 H27 . 119.4(6) no
C27 C28 C29 . 119.0(4) no
C27 C28 H28 . 120.5(6) no
C29 C28 H28 . 120.5(6) no
C28 C29 C30 . 120.9(5) no
C28 C29 H29 . 119.6(5) no
C30 C29 H29 . 119.5(6) no
C29 C30 C25 . 120.6(4) no
C29 C30 H30 . 119.7(5) no
C25 C30 H30 . 119.7(4) no
C32 C31 C36 . 117.4(4) no
C32 C31 C5 . 120.2(4) no
C36 C31 C5 . 122.4(4) no
C33 C32 C31 . 121.6(4) no
C33 C32 H32 . 119.2(5) no
C31 C32 H32 . 119.2(4) no
C34 C33 C32 . 120.7(5) no
C34 C33 H33 . 119.7(5) no
C32 C33 H33 . 119.6(5) no
C33 C34 C35 . 119.2(4) no
C33 C34 H34 . 120.3(6) no
C35 C34 H34 . 120.5(6) no
C34 C35 C36 . 120.6(5) no
C34 C35 H35 . 119.6(5) no
C36 C35 H35 . 119.8(6) no
C35 C36 C31 . 120.5(4) no
C35 C36 H36 . 119.7(5) no
C31 C36 H36 . 119.8(4) no
C42 C37 C38 . 116.7(4) no
C42 C37 C22 . 123.3(4) no
C38 C37 C22 . 120.0(4) no
C39 C38 C37 . 122.3(4) no
C39 C38 H38 . 118.8(5) no
C37 C38 H38 . 118.9(4) no
C38 C39 C40 . 120.1(5) no
C38 C39 H39 . 120.0(5) no
C40 C39 H39 . 119.9(5) no
C41 C40 C39 . 118.9(5) no
C41 C40 H40 . 120.6(6) no
C39 C40 H40 . 120.5(6) no
C40 C41 C42 . 120.8(5) no
C40 C41 H41 . 119.6(5) no
C42 C41 H41 . 119.7(6) no
C37 C42 C41 . 121.2(4) no
C37 C42 H42 . 119.4(4) no
C41 C42 H42 . 119.4(5) no
C44 C43 C48 . 117.9(4) no
C44 C43 C22 . 121.0(4) no
C48 C43 C22 . 121.0(4) no
C45 C44 C43 . 121.7(5) no
C45 C44 H44 . 119.1(5) no
C43 C44 H44 . 119.2(4) no
C46 C45 C44 . 119.4(5) no
C46 C45 H45 . 120.3(5) no
C44 C45 H45 . 120.3(6) no
C47 C46 C45 . 120.2(5) no
C47 C46 H46 . 120.0(6) no
C45 C46 H46 . 119.9(6) no
C46 C47 C48 . 120.1(5) no
C46 C47 H47 . 119.9(5) no
C48 C47 H47 . 119.9(6) no
C43 C48 C47 . 120.7(4) no
C43 C48 H48 . 119.6(4) no
C47 C48 H48 . 119.7(5) no
C50 C49 C54 . 117.5(4) no
C50 C49 C14 . 121.9(4) no
C54 C49 C14 . 120.4(4) no
C49 C50 C51 . 121.2(4) no
C49 C50 H50 . 119.4(4) no
C51 C50 H50 . 119.4(5) no
C50 C51 C52 . 120.3(5) no
C50 C51 H51 . 119.9(6) no
C52 C51 H51 . 119.9(5) no
C53 C52 C51 . 119.0(4) no
C53 C52 H52 . 120.6(6) no
C51 C52 H52 . 120.5(6) no
C52 C53 C54 . 120.2(4) no
C52 C53 H53 . 119.9(5) no
C54 C53 H53 . 119.9(5) no
C49 C54 C53 . 121.9(4) no
C49 C54 H54 . 119.0(4) no
C53 C54 H54 . 119.1(4) no
C56 C55 C60 . 116.7(4) no
C56 C55 C14 . 124.1(4) no
C60 C55 C14 . 119.1(3) no
C57 C56 C55 . 121.2(4) no
C57 C56 H56 . 119.4(4) no
C55 C56 H56 . 119.4(4) no
C58 C57 C56 . 121.2(4) no
C58 C57 H57 . 119.4(5) no
C56 C57 H57 . 119.4(5) no
C57 C58 C59 . 119.1(4) no
C57 C58 H58 . 120.5(5) no
C59 C58 H58 . 120.4(5) no
C60 C59 C58 . 120.2(4) no
C60 C59 H59 . 119.9(5) no
C58 C59 H59 . 119.9(5) no
C59 C60 C55 . 121.6(4) no
C59 C60 H60 . 119.3(4) no
C55 C60 H60 . 119.2(4) no
C62 C61 C66 . 117.0(4) no
C62 C61 C15 . 120.4(4) no
C66 C61 C15 . 122.6(4) no
C63 C62 C61 . 122.0(4) no
C63 C62 H62 . 119.0(5) no
C61 C62 H62 . 119.0(4) no
C64 C63 C62 . 120.2(5) no
C64 C63 H63 . 119.9(5) no
C62 C63 H63 . 120.0(5) no
C63 C64 C65 . 119.0(4) no
C63 C64 H64 . 120.6(6) no
C65 C64 H64 . 120.4(6) no
C64 C65 C66 . 121.0(5) no
C64 C65 H65 . 119.5(5) no
C66 C65 H65 . 119.5(5) no
C65 C66 C61 . 120.9(4) no
C65 C66 H66 . 119.6(4) no
C61 C66 H66 . 119.5(4) no
C72 C67 C68 . 117.7(4) no
C72 C67 C15 . 122.1(3) no
C68 C67 C15 . 120.2(3) no
C69 C68 C67 . 120.9(4) no
C69 C68 H68 . 119.6(4) no
C67 C68 H68 . 119.5(4) no
C68 C69 C70 . 120.5(4) no
C68 C69 H69 . 119.7(5) no
C70 C69 H69 . 119.8(5) no
C71 C70 C69 . 119.5(4) no
C71 C70 H70 . 120.3(5) no
C69 C70 H70 . 120.3(5) no
C70 C71 C72 . 120.7(4) no
C70 C71 H71 . 119.7(5) no
C72 C71 H71 . 119.6(5) no
C71 C72 C67 . 120.7(4) no
C71 C72 H72 . 119.6(4) no
C67 C72 H72 . 119.6(4) no
C74 C73 C78 . 120.0 no
C75 C74 C73 . 120.0 no
C74 C75 C76 . 120.0 no
C77 C76 C75 . 120.0 no
C76 C77 C78 . 120.0 no
C77 C78 C73 . 120.0 no
C77 C78 C75 2_657 116.3(12) no
C73 C78 C75 2_657 123.7(12) no
C80 C79 H79A . 109.5(10) no
C80 C79 H79B . 109.3(10) no
H79A C79 H79B . 109.5 no
C80 C79 H79C . 109.7(10) no
H79A C79 H79C . 109.5 no
H79B C79 H79C . 109.46(8) no
C79 C80 C81 . 124.6(11) no
C79 C80 C85 . 115.2(11) no
C81 C80 C85 . 120.0 no
C80 C81 C82 . 120.0 no
C80 C81 H81 . 120.0 no
C82 C81 H81 . 120.0 no
C83 C82 C81 . 120.0 no
C83 C82 H82 . 120.0 no
C81 C82 H82 . 120.0 no
C82 C83 C84 . 120.0 no
C82 C83 H83 . 120.0 no
C84 C83 H83 . 120.0 no
C85 C84 C83 . 120.0 no
C85 C84 H84 . 120.0 no
C83 C84 H84 . 120.0 no
C84 C85 C80 . 120.0 no
C84 C85 H85 . 120.0 no
C80 C85 H85 . 120.0 no

loop_
_geom_bond_atom_site_label_1
_geom_bond_atom_site_label_2
_geom_bond_site_symmetry_2
_geom_bond_distance
_geom_bond_publ_flag
Cl1 C7 . 1.738(4) yes
Cl2 C20 . 1.737(4) yes
Cl3 C12 . 1.735(4) yes
Cl4 C17 . 1.741(4) yes
C5 C31 . 1.514(5) no
C5 C6 . 1.533(5) yes
C5 C25 . 1.531(5) no
C5 C22 . 1.710(5) yes
C6 C21 . 1.365(5) yes
C6 C7 . 1.372(5) yes
C7 C8 . 1.433(5) yes
C8 C19 . 1.424(5) yes
C8 C9 . 1.460(5) yes
C9 C10 . 1.368(5) yes
C9 C23 . 1.517(6) yes
C10 C11 . 1.452(5) yes
C10 C24 . 1.513(6) yes
C11 C18 . 1.422(5) yes
C11 C12 . 1.437(5) yes
C12 C13 . 1.371(5) yes
C13 C16 . 1.368(5) yes
C13 C14 . 1.531(5) yes
C14 C49 . 1.521(5) no
C14 C55 . 1.524(5) no
C14 C15 . 1.724(5) yes
C15 C67 . 1.508(5) no
C15 C61 . 1.514(5) no
C15 C16 . 1.529(5) yes
C16 C17 . 1.374(5) yes
C17 C18 . 1.417(5) yes
C18 C19 . 1.455(5) yes
C19 C20 . 1.419(5) yes
C20 C21 . 1.369(5) yes
C21 C22 . 1.526(5) yes
C22 C43 . 1.520(5) no
C22 C37 . 1.524(5) no
C23 H23A . 0.96 no
C23 H23B . 0.96 no
C23 H23C . 0.96 no
C24 H24A . 0.96 no
C24 H24B . 0.96 no
C24 H24C . 0.96 no
C25 C26 . 1.387(6) no
C25 C30 . 1.402(6) no
C26 C27 . 1.382(7) no
C26 H26 . 0.929(5) no
C27 C28 . 1.357(8) no
C27 H27 . 0.930(5) no
C28 C29 . 1.373(7) no
C28 H28 . 0.929(5) no
C29 C30 . 1.383(7) no
C29 H29 . 0.929(5) no
C30 H30 . 0.930(4) no
C31 C32 . 1.382(6) no
C31 C36 . 1.384(6) no
C32 C33 . 1.367(6) no
C32 H32 . 0.930(5) no
C33 C34 . 1.356(7) no
C33 H33 . 0.931(5) no
C34 C35 . 1.371(7) no
C34 H34 . 0.929(5) no
C35 C36 . 1.384(6) no
C35 H35 . 0.929(5) no
C36 H36 . 0.930(5) no
C37 C42 . 1.382(6) no
C37 C38 . 1.389(6) no
C38 C39 . 1.371(6) no
C38 H38 . 0.930(4) no
C39 C40 . 1.380(7) no
C39 H39 . 0.930(5) no
C40 C41 . 1.364(7) no
C40 H40 . 0.931(5) no
C41 C42 . 1.391(7) no
C41 H41 . 0.931(5) no
C42 H42 . 0.930(4) no
C43 C44 . 1.380(6) no
C43 C48 . 1.380(6) no
C44 C45 . 1.379(7) no
C44 H44 . 0.930(5) no
C45 C46 . 1.374(8) no
C45 H45 . 0.930(5) no
C46 C47 . 1.363(8) no
C46 H46 . 0.931(5) no
C47 C48 . 1.389(6) no
C47 H47 . 0.930(5) no
C48 H48 . 0.930(5) no
C49 C50 . 1.378(6) no
C49 C54 . 1.385(6) no
C50 C51 . 1.383(7) no
C50 H50 . 0.930(5) no
C51 C52 . 1.394(8) no
C51 H51 . 0.930(5) no
C52 C53 . 1.363(7) no
C52 H52 . 0.930(5) no
C53 C54 . 1.382(6) no
C53 H53 . 0.930(5) no
C54 H54 . 0.931(4) no
C55 C56 . 1.388(5) no
C55 C60 . 1.399(6) no
C56 C57 . 1.378(6) no
C56 H56 . 0.930(4) no
C57 C58 . 1.353(7) no
C57 H57 . 0.930(4) no
C58 C59 . 1.384(7) no
C58 H58 . 0.930(5) no
C59 C60 . 1.371(6) no
C59 H59 . 0.930(5) no
C60 H60 . 0.930(4) no
C61 C62 . 1.382(6) no
C61 C66 . 1.390(6) no
C62 C63 . 1.384(6) no
C62 H62 . 0.930(4) no
C63 C64 . 1.366(7) no
C63 H63 . 0.930(5) no
C64 C65 . 1.374(7) no
C64 H64 . 0.930(5) no
C65 C66 . 1.381(7) no
C65 H65 . 0.930(5) no
C66 H66 . 0.930(5) no
C67 C72 . 1.384(6) no
C67 C68 . 1.398(6) no
C68 C69 . 1.371(6) no
C68 H68 . 0.931(4) no
C69 C70 . 1.377(7) no
C69 H69 . 0.931(5) no
C70 C71 . 1.362(7) no
C70 H70 . 0.931(5) no
C71 C72 . 1.387(6) no
C71 H71 . 0.931(5) no
C72 H72 . 0.930(4) no
C73 C74 . 1.39 no
C73 C78 . 1.39 no
C74 C75 . 1.39 no
C75 C76 . 1.39 no
C76 C77 . 1.39 no
C77 C78 . 1.39 no
C78 C75 2_657 1.536(11) no
C79 C80 . 1.382(5) no
C79 H79A . 0.96 no
C79 H79B . 0.96 no
C79 H79C . 0.96 no
C80 C81 . 1.39 no
C80 C85 . 1.39 no
C81 C82 . 1.39 no
C81 H81 . 0.93 no
C82 C83 . 1.39 no
C82 H82 . 0.93 no
C83 C84 . 1.39 no
C83 H83 . 0.93 no
C84 C85 . 1.39 no
C84 H84 . 0.93 no
C85 H85 . 0.93 no

loop_
_geom_contact_atom_site_label_1
_geom_contact_atom_site_label_2
_geom_contact_distance
_geom_contact_publ_flag
Cl2 Cl4 3.099(2) yes

loop_
_geom_torsion_atom_site_label_1
_geom_torsion_atom_site_label_2
_geom_torsion_atom_site_label_3
_geom_torsion_atom_site_label_4
_geom_torsion
_geom_torsion_publ_flag
C8 C9 C10 C11 20.7(6) yes
C23 C9 C10 C24 15.5(6) yes
C17 C18 C19 C20 37.6(6) yes
